data_7235207
loop_
_publ_author_name
'Rozhkov, Anton V.'
'Ivanov, Daniil M.'
'Novikov, Alexander S.'
'Ananyev, Ivan V.'
'Bokach, Nadezhda A.'
'Kukushkin, Vadim Yu.'

_publ_section_title
;
 Metal-involving halogen bond Ar--I&#x22EF;[dz2PtII] in a platinum
 acetylacetonate complex
;
_journal_issue 3
_journal_name_full CrystEngComm
_journal_page_first 554
_journal_page_last 563
_journal_paper_doi 10.1039/C9CE01568J
_journal_volume 22
_journal_year 2020
_chemical_formula_moiety 'C10 H14 O4 Pt, 2(C6 F3 I3)'
_chemical_formula_sum 'C22 H14 F6 I6 O4 Pt'
_chemical_formula_weight 1412.82
_space_group_crystal_system monoclinic
_space_group_IT_number 14
_space_group_name_Hall '-P 2ybc'
_space_group_name_H-M_alt 'P 1 21/c 1'
_atom_sites_solution_hydrogens geom
_audit_creation_method SHELXL-2014/6
_audit_update_record
;
2019-08-31 deposited with the CCDC.	2019-11-19 downloaded from the CCDC.
;
_cell_angle_alpha 90
_cell_angle_beta 99.9350(10)
_cell_angle_gamma 90
_cell_formula_units_Z 2
_cell_length_a 12.2003(4)
_cell_length_b 17.9075(7)
_cell_length_c 7.4507(3)
_cell_measurement_reflns_used 388
_cell_measurement_temperature 100(2)
_cell_measurement_theta_max 25
_cell_measurement_theta_min 3
_cell_volume 1603.40(10)
_computing_cell_refinement 'Bruker SAINT'
_computing_data_collection 'Bruker APEX II'
_computing_data_reduction 'Bruker SAINT'
_computing_molecular_graphics 'Bruker SHELXTL'
_computing_publication_material 'Bruker SHELXTL'
_computing_structure_refinement 'SHELXL-97 (Sheldrick, 1997)'
_computing_structure_solution 'SHELXS-97 (Sheldrick, 1997)'
_diffrn_ambient_temperature 100(2)
_diffrn_measured_fraction_theta_full 0.996
_diffrn_measured_fraction_theta_max 0.997
_diffrn_measurement_device_type 'Bruker APEX II CCD area detector''
_diffrn_measurement_method 'omega scans'
_diffrn_radiation_type MoK\a
_diffrn_radiation_wavelength 0.71073
_diffrn_reflns_av_R_equivalents 0.0297
_diffrn_reflns_av_unetI/netI 0.0224
_diffrn_reflns_Laue_measured_fraction_full 0.996
_diffrn_reflns_Laue_measured_fraction_max 0.997
_diffrn_reflns_limit_h_max 17
_diffrn_reflns_limit_h_min -17
_diffrn_reflns_limit_k_max 25
_diffrn_reflns_limit_k_min -25
_diffrn_reflns_limit_l_max 10
_diffrn_reflns_limit_l_min -10
_diffrn_reflns_number 21187
_diffrn_reflns_point_group_measured_fraction_full 0.996
_diffrn_reflns_point_group_measured_fraction_max 0.997
_diffrn_reflns_theta_full 25.242
_diffrn_reflns_theta_max 30.000
_diffrn_reflns_theta_min 1.695
_exptl_absorpt_coefficient_mu 10.213
_exptl_absorpt_correction_T_max 0.499
_exptl_absorpt_correction_T_min 0.152
_exptl_absorpt_correction_type multi-scan
_exptl_absorpt_process_details SADABS
_exptl_crystal_colour colorless
_exptl_crystal_density_diffrn 2.926
_exptl_crystal_description prism
_exptl_crystal_F_000 1256
_exptl_crystal_size_max 0.271
_exptl_crystal_size_mid 0.133
_exptl_crystal_size_min 0.083
_refine_diff_density_max 0.853
_refine_diff_density_min -1.480
_refine_diff_density_rms 0.156
_refine_ls_extinction_method none
_refine_ls_goodness_of_fit_ref 1.260
_refine_ls_hydrogen_treatment constr
_refine_ls_matrix_type full
_refine_ls_number_parameters 180
_refine_ls_number_reflns 4679
_refine_ls_number_restraints 0
_refine_ls_restrained_S_all 1.260
_refine_ls_R_factor_all 0.0352
_refine_ls_R_factor_gt 0.0286
_refine_ls_shift/su_max 0.003
_refine_ls_shift/su_mean 0.000
_refine_ls_structure_factor_coef Fsqd
_refine_ls_weighting_details 'w=1/[\s^2^(Fo^2^)+(0.0179P)^2^+1.2821P] where P=(Fo^2^+2Fc^2^)/3'
_refine_ls_weighting_scheme calc
_refine_ls_wR_factor_gt 0.0576
_refine_ls_wR_factor_ref 0.0596
_reflns_Friedel_coverage 0.000
_reflns_number_gt 4059
_reflns_number_total 4679
_reflns_threshold_expression I>2\s(I)
_cod_data_source_file c9ce01568j2.cif
_cod_data_source_block 250
_cod_depositor_comments
;Adding full bibliography for 7235207--7235212.cif.

 Adding full bibliography for 7235207--7235212.cif.
;
_cod_original_sg_symbol_H-M 'P 21/c'
_cod_database_code 7235207
_shelx_space_group_comment
;
The symmetry employed for this shelxl refinement is uniquely defined
by the following loop, which should always be used as a source of
symmetry information in preference to the above space-group names.
They are only intended as comments.
;
_shelx_estimated_absorpt_t_min 0.168
_shelx_estimated_absorpt_t_max 0.484
_shelxl_version_number 2014/6

loop_
_space_group_symop_operation_xyz
'x, y, z'
'-x, y+1/2, -z+1/2'
'-x, -y, -z'
'x, -y-1/2, z-1/2'

loop_
_atom_site_label
_atom_site_type_symbol
_atom_site_fract_x
_atom_site_fract_y
_atom_site_fract_z
_atom_site_U_iso_or_equiv
_atom_site_adp_type
_atom_site_occupancy
_atom_site_site_symmetry_order
_atom_site_calc_flag
_atom_site_refinement_flags_posn
_atom_site_refinement_flags_adp
_atom_site_refinement_flags_occupancy
Pt1 Pt 0.0000 0.5000 0.0000 0.03656(6) Uani 1 2 d S . P
O1 O 0.0980(2) 0.53648(16) 0.2252(4) 0.0425(6) Uani 1 1 d . . .
O2 O -0.0338(2) 0.40219(16) 0.1021(4) 0.0438(6) Uani 1 1 d . . .
C1 C 0.1196(3) 0.4963(2) 0.3692(5) 0.0434(9) Uani 1 1 d . . .
C1A C 0.1966(4) 0.5325(3) 0.5219(6) 0.0551(11) Uani 1 1 d . . .
H1AA H 0.1974 0.5866 0.5016 0.083 Uiso 1 1 calc R U .
H1AB H 0.2719 0.5125 0.5272 0.083 Uiso 1 1 calc R U .
H1AC H 0.1711 0.5223 0.6372 0.083 Uiso 1 1 calc R U .
C2 C 0.0785(3) 0.4250(3) 0.3918(6) 0.0460(9) Uani 1 1 d . . .
H2A H 0.1020 0.4025 0.5076 0.055 Uiso 1 1 calc R U .
C3 C 0.0079(3) 0.3831(2) 0.2668(6) 0.0457(9) Uani 1 1 d . . .
C3A C -0.0263(5) 0.3054(3) 0.3145(7) 0.0629(13) Uani 1 1 d . . .
H3AA H -0.1027 0.2956 0.2532 0.094 Uiso 1 1 calc R U .
H3AB H -0.0225 0.3016 0.4467 0.094 Uiso 1 1 calc R U .
H3AC H 0.0240 0.2687 0.2747 0.094 Uiso 1 1 calc R U .
I1S I 0.69944(3) 0.37899(2) 0.89475(5) 0.05984(9) Uani 1 1 d . . .
I2S I 0.20727(2) 0.37742(2) 0.93247(4) 0.04686(8) Uani 1 1 d . . .
I3S I 0.45426(3) 0.08765(2) 0.88783(4) 0.05358(9) Uani 1 1 d . . .
F1S F 0.6438(2) 0.20737(15) 0.8840(4) 0.0577(7) Uani 1 1 d . . .
F2S F 0.4508(2) 0.43271(13) 0.9004(4) 0.0516(6) Uani 1 1 d . . .
F3S F 0.2642(2) 0.20466(14) 0.9220(4) 0.0525(6) Uani 1 1 d . . .
C1S C 0.5500(3) 0.2445(2) 0.8939(5) 0.0382(8) Uani 1 1 d . . .
C2S C 0.5514(3) 0.3217(2) 0.8972(5) 0.0385(8) Uani 1 1 d . . .
C3S C 0.4525(3) 0.35762(19) 0.9029(5) 0.0347(7) Uani 1 1 d . . .
C4S C 0.3544(3) 0.3201(2) 0.9107(5) 0.0355(7) Uani 1 1 d . . .
C5S C 0.3577(3) 0.2433(2) 0.9108(5) 0.0359(7) Uani 1 1 d . . .
C6S C 0.4533(3) 0.2035(2) 0.8999(5) 0.0368(8) Uani 1 1 d . . .

loop_
_atom_site_aniso_label
_atom_site_aniso_U_11
_atom_site_aniso_U_22
_atom_site_aniso_U_33
_atom_site_aniso_U_23
_atom_site_aniso_U_13
_atom_site_aniso_U_12
Pt1 0.02404(9) 0.04673(12) 0.03918(11) 0.00815(9) 0.00620(7) 0.00289(8)
O1 0.0338(13) 0.0511(16) 0.0418(15) 0.0041(12) 0.0041(11) -0.0026(12)
O2 0.0372(14) 0.0474(16) 0.0466(16) 0.0112(12) 0.0069(12) 0.0001(12)
C1 0.0323(18) 0.061(3) 0.038(2) 0.0018(18) 0.0094(15) 0.0075(18)
C1A 0.041(2) 0.077(3) 0.046(2) 0.001(2) 0.0045(18) 0.001(2)
C2 0.042(2) 0.056(2) 0.039(2) 0.0101(18) 0.0064(16) 0.0078(19)
C3 0.041(2) 0.052(2) 0.048(2) 0.0111(18) 0.0165(17) 0.0103(18)
C3A 0.076(3) 0.051(3) 0.063(3) 0.016(2) 0.013(3) 0.002(2)
I1S 0.04413(16) 0.06054(19) 0.0766(2) -0.00135(15) 0.01535(14) -0.01935(14)
I2S 0.04117(14) 0.05501(16) 0.04470(15) -0.00069(11) 0.00828(11) 0.00945(12)
I3S 0.06652(19) 0.02863(12) 0.06024(18) 0.00541(11) -0.00411(14) 0.00070(12)
F1S 0.0396(13) 0.0503(14) 0.0834(19) 0.0028(13) 0.0116(12) 0.0094(11)
F2S 0.0637(16) 0.0276(10) 0.0675(16) -0.0022(10) 0.0222(13) -0.0049(10)
F3S 0.0397(13) 0.0461(13) 0.0720(17) 0.0007(12) 0.0108(11) -0.0143(11)
C1S 0.0362(18) 0.0388(19) 0.0403(19) 0.0016(15) 0.0081(15) 0.0042(15)
C2S 0.0376(19) 0.0376(19) 0.0397(19) 0.0014(15) 0.0052(15) -0.0067(15)
C3S 0.045(2) 0.0266(15) 0.0331(18) -0.0009(13) 0.0074(15) -0.0030(14)
C4S 0.0363(18) 0.0364(18) 0.0340(18) 0.0007(14) 0.0071(14) 0.0002(15)
C5S 0.0363(18) 0.0359(18) 0.0354(18) 0.0017(14) 0.0058(14) -0.0086(15)
C6S 0.044(2) 0.0279(16) 0.0369(18) 0.0041(14) 0.0016(15) -0.0025(15)

loop_
_atom_type_symbol
_atom_type_description
_atom_type_scat_dispersion_real
_atom_type_scat_dispersion_imag
_atom_type_scat_source
C C 0.0033 0.0016 'International Tables Vol C Tables 4.2.6.8 and 6.1.1.4'
H H 0.0000 0.0000 'International Tables Vol C Tables 4.2.6.8 and 6.1.1.4'
O O 0.0106 0.0060 'International Tables Vol C Tables 4.2.6.8 and 6.1.1.4'
F F 0.0171 0.0103 'International Tables Vol C Tables 4.2.6.8 and 6.1.1.4'
I I -0.4742 1.8119 'International Tables Vol C Tables 4.2.6.8 and 6.1.1.4'
Pt Pt -1.7033 8.3905 'International Tables Vol C Tables 4.2.6.8 and 6.1.1.4'

loop_
_geom_angle_atom_site_label_1
_geom_angle_atom_site_label_2
_geom_angle_atom_site_label_3
_geom_angle
_geom_angle_site_symmetry_1
_geom_angle_site_symmetry_3
O2 Pt1 O2 180.0 3_565 .
O2 Pt1 O1 95.78(11) 3_565 3_565
O2 Pt1 O1 84.23(12) . 3_565
O2 Pt1 O1 84.23(11) 3_565 .
O2 Pt1 O1 95.77(11) . .
O1 Pt1 O1 180.0 3_565 .
C1 O1 Pt1 121.8(3) . .
C3 O2 Pt1 121.7(3) . .
O1 C1 C2 126.2(4) . .
O1 C1 C1A 113.9(4) . .
C2 C1 C1A 119.9(4) . .
C1 C1A H1AA 109.5 . .
C1 C1A H1AB 109.5 . .
H1AA C1A H1AB 109.5 . .
C1 C1A H1AC 109.5 . .
H1AA C1A H1AC 109.5 . .
H1AB C1A H1AC 109.5 . .
C3 C2 C1 127.9(4) . .
C3 C2 H2A 116.1 . .
C1 C2 H2A 116.1 . .
O2 C3 C2 126.6(4) . .
O2 C3 C3A 112.8(4) . .
C2 C3 C3A 120.5(4) . .
C3 C3A H3AA 109.5 . .
C3 C3A H3AB 109.5 . .
H3AA C3A H3AB 109.5 . .
C3 C3A H3AC 109.5 . .
H3AA C3A H3AC 109.5 . .
H3AB C3A H3AC 109.5 . .
F1S C1S C2S 119.3(4) . .
F1S C1S C6S 118.5(3) . .
C2S C1S C6S 122.1(4) . .
C3S C2S C1S 117.4(3) . .
C3S C2S I1S 122.6(3) . .
C1S C2S I1S 120.1(3) . .
F2S C3S C2S 118.6(3) . .
F2S C3S C4S 118.3(3) . .
C2S C3S C4S 123.1(3) . .
C5S C4S C3S 117.4(3) . .
C5S C4S I2S 121.0(3) . .
C3S C4S I2S 121.6(3) . .
F3S C5S C4S 119.2(3) . .
F3S C5S C6S 118.1(3) . .
C4S C5S C6S 122.7(3) . .
C5S C6S C1S 117.3(3) . .
C5S C6S I3S 121.9(3) . .
C1S C6S I3S 120.8(3) . .

loop_
_geom_bond_atom_site_label_1
_geom_bond_atom_site_label_2
_geom_bond_distance
_geom_bond_site_symmetry_2
Pt1 O2 1.981(3) 3_565
Pt1 O2 1.981(3) .
Pt1 O1 1.995(3) 3_565
Pt1 O1 1.995(3) .
O1 C1 1.281(5) .
O2 C3 1.291(5) .
C1 C2 1.393(6) .
C1 C1A 1.493(6) .
C1A H1AA 0.9800 .
C1A H1AB 0.9800 .
C1A H1AC 0.9800 .
C2 C3 1.376(6) .
C2 H2A 0.9500 .
C3 C3A 1.512(6) .
C3A H3AA 0.9800 .
C3A H3AB 0.9800 .
C3A H3AC 0.9800 .
I1S C2S 2.079(4) .
I2S C4S 2.098(4) .
I3S C6S 2.078(4) .
F1S C1S 1.336(4) .
F2S C3S 1.345(4) .
F3S C5S 1.349(4) .
C1S C2S 1.384(5) .
C1S C6S 1.397(5) .
C2S C3S 1.374(5) .
C3S C4S 1.383(5) .
C4S C5S 1.376(5) .
C5S C6S 1.381(5) .

loop_
_geom_torsion_atom_site_label_1
_geom_torsion_atom_site_label_2
_geom_torsion_atom_site_label_3
_geom_torsion_atom_site_label_4
_geom_torsion
Pt1 O1 C1 C2 -1.4(5)
Pt1 O1 C1 C1A 178.6(3)
O1 C1 C2 C3 0.5(7)
C1A C1 C2 C3 -179.6(4)
Pt1 O2 C3 C2 0.0(6)
Pt1 O2 C3 C3A -178.4(3)
C1 C2 C3 O2 0.3(7)
C1 C2 C3 C3A 178.7(4)
F1S C1S C2S C3S 178.4(3)
C6S C1S C2S C3S -1.3(6)
F1S C1S C2S I1S -1.9(5)
C6S C1S C2S I1S 178.4(3)
C1S C2S C3S F2S -177.9(3)
I1S C2S C3S F2S 2.4(5)
C1S C2S C3S C4S 1.9(6)
I1S C2S C3S C4S -177.8(3)
F2S C3S C4S C5S 179.1(3)
C2S C3S C4S C5S -0.7(5)
F2S C3S C4S I2S -3.3(5)
C2S C3S C4S I2S 176.9(3)
C3S C4S C5S F3S 178.7(3)
I2S C4S C5S F3S 1.1(5)
C3S C4S C5S C6S -1.3(6)
I2S C4S C5S C6S -178.8(3)
F3S C5S C6S C1S -178.1(3)
C4S C5S C6S C1S 1.8(6)
F3S C5S C6S I3S 3.0(5)
C4S C5S C6S I3S -177.0(3)
F1S C1S C6S C5S 179.8(3)
C2S C1S C6S C5S -0.5(6)
F1S C1S C6S I3S -1.3(5)
C2S C1S C6S I3S 178.4(3)
